data_4513206
loop_
_publ_author_name
'Erer, Hakan'
'Ye\,silel, Okan Zafer'
'Ar\?ic\?i, M\"ursel'

_publ_section_title
;
 A Series of Zinc(II) 3D \\rightarrow 3D Interpenetrated Coordination
 Polymers Based On Thiophene-2,5-dicarboxylate and Bis(Imidazole)
 Derivative Linkers
;
_journal_issue 7
_journal_name_full 'Crystal Growth &amp; Design'
_journal_page_first 3201
_journal_paper_doi 10.1021/acs.cgd.5b00276
_journal_volume 15
_journal_year 2015
_chemical_formula_moiety 'C12 H11 N2 O4 S Zn'
_chemical_formula_sum 'C12 H11 N2 O4 S Zn'
_chemical_formula_weight 344.66
_chemical_name_systematic
;
 ?
;
_space_group_crystal_system monoclinic
_space_group_IT_number 14
_space_group_name_Hall '-P 2ybc'
_space_group_name_H-M_alt 'P 1 21/c 1'
_symmetry_space_group_name_Hall '-P 2ybc'
_symmetry_space_group_name_H-M 'P 1 21/c 1'
_atom_sites_solution_hydrogens geom
_atom_sites_solution_primary direct
_atom_sites_solution_secondary difmap
_audit_creation_date 2015-01-22
_audit_creation_method
;
Olex2 1.2
(compiled 2014.06.27 svn.r2953 for OlexSys, GUI svn.r4855)
;
_cell_angle_alpha 90.00
_cell_angle_beta 120.695(3)
_cell_angle_gamma 90.00
_cell_formula_units_Z 4
_cell_length_a 8.4879(3)
_cell_length_b 13.2677(3)
_cell_length_c 14.2857(5)
_cell_measurement_reflns_used 52914
_cell_measurement_temperature 293(2)
_cell_measurement_theta_max 27.99
_cell_measurement_theta_min 2.41
_cell_volume 1383.39(9)
_computing_cell_refinement 'STOE X-AREA'
_computing_data_collection 'STOE X-AREA'
_computing_data_reduction 'STOE X-RED'
_computing_molecular_graphics 'Olex2 (Dolomanov et al., 2009)'
_computing_publication_material 'Olex2 (Dolomanov et al., 2009)'
_computing_structure_refinement 'SHELXL-97 (Sheldrick, 1997)'
_computing_structure_solution 'SHELXS97 (Sheldrick, 2008)'
_diffrn_ambient_temperature 293(2)
_diffrn_detector_area_resol_mean 6.67
_diffrn_measured_fraction_theta_full 1.000
_diffrn_measured_fraction_theta_max 1.000
_diffrn_measurement_device_type 'STOE IPDS 2'
_diffrn_measurement_method 'rotation method'
_diffrn_radiation_monochromator graphite
_diffrn_radiation_type MoK\a
_diffrn_radiation_wavelength 0.71073
_diffrn_reflns_av_R_equivalents 0.0251
_diffrn_reflns_av_unetI/netI 0.0094
_diffrn_reflns_limit_h_max 10
_diffrn_reflns_limit_h_min -10
_diffrn_reflns_limit_k_max 16
_diffrn_reflns_limit_k_min -16
_diffrn_reflns_limit_l_max 17
_diffrn_reflns_limit_l_min -17
_diffrn_reflns_number 28050
_diffrn_reflns_theta_full 26.49
_diffrn_reflns_theta_max 26.49
_diffrn_reflns_theta_min 2.79
_diffrn_source 'fine-focus sealed tube'
_diffrn_standards_number 0
_exptl_absorpt_coefficient_mu 1.939
_exptl_absorpt_correction_T_max 0.5859
_exptl_absorpt_correction_T_min 0.3920
_exptl_absorpt_correction_type integration
_exptl_absorpt_process_details '(X-RED32; Stoe & Cie, 2002)'
_exptl_crystal_colour yellow
_exptl_crystal_density_diffrn 1.655
_exptl_crystal_density_method 'not measured'
_exptl_crystal_description prism
_exptl_crystal_F_000 700
_exptl_crystal_size_max 0.680
_exptl_crystal_size_mid 0.560
_exptl_crystal_size_min 0.380
_refine_diff_density_max 0.669
_refine_diff_density_min -0.645
_refine_diff_density_rms 0.060
_refine_ls_extinction_method none
_refine_ls_goodness_of_fit_ref 1.083
_refine_ls_hydrogen_treatment constr
_refine_ls_matrix_type full
_refine_ls_number_parameters 181
_refine_ls_number_reflns 2865
_refine_ls_number_restraints 0
_refine_ls_restrained_S_all 1.083
_refine_ls_R_factor_all 0.0282
_refine_ls_R_factor_gt 0.0276
_refine_ls_shift/su_max 0.001
_refine_ls_shift/su_mean 0.000
_refine_ls_structure_factor_coef Fsqd
_refine_ls_weighting_details 'calc w=1/[\s^2^(Fo^2^)+(0.0353P)^2^+1.2839P] where P=(Fo^2^+2Fc^2^)/3'
_refine_ls_weighting_scheme calc
_refine_ls_wR_factor_gt 0.0721
_refine_ls_wR_factor_ref 0.0726
_reflns_number_gt 2805
_reflns_number_total 2865
_reflns_threshold_expression >2sigma(I)
_cod_data_source_file cg5b00276_si_002.cif
_cod_data_source_block 1_HE1599
_cod_depositor_comments 'Adding full bibliography for 4513206--4513212.cif.'
_cod_original_cell_volume 1383.39(8)
_cod_database_code 4513206

loop_
_space_group_symop_id
_space_group_symop_operation_xyz
1 'x, y, z'
2 '-x, y+1/2, -z+1/2'
3 '-x, -y, -z'
4 'x, -y-1/2, z-1/2'

loop_
_atom_site_label
_atom_site_type_symbol
_atom_site_fract_x
_atom_site_fract_y
_atom_site_fract_z
_atom_site_U_iso_or_equiv
_atom_site_adp_type
_atom_site_occupancy
_atom_site_calc_flag
_atom_site_refinement_flags_posn
C1 C 0.1248(3) 0.27698(15) 0.38432(17) 0.0312(4) Uani 1 d .
C2 C 0.0102(3) 0.24652(18) 0.41927(18) 0.0387(5) Uani 1 d .
H2 H 0.0209 0.2675 0.4844 0.046 Uiso 1 calc R
C3 C -0.1259(3) 0.17989(18) 0.34620(19) 0.0399(5) Uani 1 d .
H3 H -0.2129 0.1506 0.3588 0.048 Uiso 1 calc R
C4 C -0.1171(3) 0.16274(16) 0.25511(18) 0.0325(4) Uani 1 d .
C5 C 0.2768(3) 0.35157(15) 0.43547(16) 0.0311(4) Uani 1 d .
C6 C -0.2476(3) 0.10207(16) 0.15833(18) 0.0348(5) Uani 1 d .
C7 C 0.1813(3) 0.51730(19) 0.66355(19) 0.0383(5) Uani 1 d .
H7 H 0.0999 0.4769 0.6057 0.046 Uiso 1 calc R
C8 C 0.1718(4) 0.53741(18) 0.7523(2) 0.0426(5) Uani 1 d .
H8 H 0.0831 0.5145 0.7671 0.051 Uiso 1 calc R
C9 C 0.4116(3) 0.61443(18) 0.76636(19) 0.0373(5) Uani 1 d .
C10 C 0.5779(4) 0.6779(3) 0.8097(2) 0.0646(9) Uani 1 d .
H0C H 0.6077 0.7045 0.8793 0.077 Uiso 1 calc R
H10A H 0.5557 0.7324 0.7603 0.077 Uiso 1 calc R
H10B H 0.6782 0.6378 0.8177 0.077 Uiso 1 calc R
C11 C 0.3741(4) 0.6251(2) 0.9296(2) 0.0501(6) Uani 1 d .
H11A H 0.2692 0.6513 0.9316 0.060 Uiso 1 calc R
H11B H 0.4660 0.6778 0.9548 0.060 Uiso 1 calc R
C12 C 0.4493(9) 0.5378(3) 1.0034(3) 0.119(2) Uani 1 d .
H12A H 0.5228 0.5656 1.0760 0.143 Uiso 1 calc R
H12B H 0.3452 0.5053 1.0014 0.143 Uiso 1 calc R
N1 N 0.3315(2) 0.56635(14) 0.67169(15) 0.0328(4) Uani 1 d .
N2 N 0.3183(3) 0.59852(15) 0.81751(15) 0.0382(4) Uani 1 d .
O1 O 0.2776(2) 0.40833(12) 0.50477(14) 0.0433(4) Uani 1 d .
O2 O 0.3897(2) 0.35112(13) 0.40368(16) 0.0458(4) Uani 1 d .
O3 O -0.2366(2) 0.10950(14) 0.07457(14) 0.0454(4) Uani 1 d .
O4 O -0.3576(3) 0.04957(14) 0.16978(16) 0.0532(5) Uani 1 d .
S1 S 0.06379(7) 0.22540(4) 0.26011(4) 0.03400(13) Uani 1 d .
Zn1 Zn 0.42057(3) 0.540363(17) 0.568679(18) 0.02646(9) Uani 1 d .

loop_
_atom_site_aniso_label
_atom_site_aniso_U_11
_atom_site_aniso_U_22
_atom_site_aniso_U_33
_atom_site_aniso_U_23
_atom_site_aniso_U_13
_atom_site_aniso_U_12
C1 0.0286(10) 0.0253(10) 0.0286(10) -0.0051(8) 0.0066(8) -0.0033(8)
C2 0.0395(12) 0.0405(12) 0.0300(11) -0.0056(9) 0.0134(9) -0.0087(10)
C3 0.0340(11) 0.0409(12) 0.0396(12) -0.0031(10) 0.0150(10) -0.0116(10)
C4 0.0248(9) 0.0274(10) 0.0343(11) -0.0048(8) 0.0070(8) -0.0053(8)
C5 0.0276(10) 0.0232(9) 0.0285(10) -0.0009(8) 0.0041(8) -0.0035(8)
C6 0.0241(10) 0.0265(10) 0.0354(11) -0.0046(8) 0.0019(8) -0.0006(8)
C7 0.0332(11) 0.0392(12) 0.0374(12) -0.0051(10) 0.0142(10) -0.0055(9)
C8 0.0427(13) 0.0410(13) 0.0456(14) 0.0026(10) 0.0237(11) -0.0018(10)
C9 0.0378(12) 0.0357(11) 0.0332(11) -0.0041(9) 0.0143(9) -0.0013(9)
C10 0.0615(19) 0.079(2) 0.0503(16) -0.0276(16) 0.0266(15) -0.0324(17)
C11 0.0682(17) 0.0461(14) 0.0346(12) -0.0027(11) 0.0253(12) 0.0085(13)
C12 0.206(6) 0.099(3) 0.0380(17) 0.0188(18) 0.052(3) 0.086(4)
N1 0.0298(9) 0.0327(9) 0.0301(9) -0.0040(7) 0.0110(7) -0.0012(7)
N2 0.0467(11) 0.0348(10) 0.0315(9) 0.0007(8) 0.0187(9) 0.0034(8)
O1 0.0506(10) 0.0348(8) 0.0395(9) -0.0153(7) 0.0195(8) -0.0175(7)
O2 0.0381(9) 0.0403(9) 0.0589(11) -0.0185(8) 0.0248(8) -0.0160(7)
O3 0.0368(9) 0.0502(10) 0.0369(9) -0.0161(8) 0.0099(7) -0.0108(8)
O4 0.0428(10) 0.0531(11) 0.0438(10) -0.0090(8) 0.0077(8) -0.0264(8)
S1 0.0294(3) 0.0328(3) 0.0346(3) -0.0115(2) 0.0126(2) -0.0085(2)
Zn1 0.02239(13) 0.02360(13) 0.02511(13) -0.00207(8) 0.00613(10) 0.00070(8)

loop_
_atom_type_symbol
_atom_type_description
_atom_type_scat_dispersion_real
_atom_type_scat_dispersion_imag
_atom_type_scat_source
C C 0.0033 0.0016 'International Tables Vol C Tables 4.2.6.8 and 6.1.1.4'
H H 0.0000 0.0000 'International Tables Vol C Tables 4.2.6.8 and 6.1.1.4'
N N 0.0061 0.0033 'International Tables Vol C Tables 4.2.6.8 and 6.1.1.4'
O O 0.0106 0.0060 'International Tables Vol C Tables 4.2.6.8 and 6.1.1.4'
S S 0.1246 0.1234 'International Tables Vol C Tables 4.2.6.8 and 6.1.1.4'
Zn Zn 0.2839 1.4301 'International Tables Vol C Tables 4.2.6.8 and 6.1.1.4'

loop_
_geom_angle_atom_site_label_1
_geom_angle_atom_site_label_2
_geom_angle_atom_site_label_3
_geom_angle
_geom_angle_site_symmetry_1
_geom_angle_site_symmetry_3
C2 C1 C5 128.3(2) . .
C2 C1 S1 111.46(16) . .
C5 C1 S1 120.05(17) . .
C1 C2 H2 123.7 . .
C1 C2 C3 112.6(2) . .
C3 C2 H2 123.7 . .
C2 C3 H3 123.5 . .
C4 C3 C2 113.0(2) . .
C4 C3 H3 123.5 . .
C3 C4 C6 126.9(2) . .
C3 C4 S1 111.36(16) . .
C6 C4 S1 121.73(18) . .
O1 C5 C1 116.4(2) . .
O1 C5 O2 126.8(2) . .
O2 C5 C1 116.79(19) . .
O3 C6 C4 117.5(2) . .
O4 C6 C4 115.7(2) . .
O4 C6 O3 126.8(2) . .
C8 C7 H7 125.5 . .
C8 C7 N1 109.0(2) . .
N1 C7 H7 125.5 . .
C7 C8 H8 126.6 . .
C7 C8 N2 106.8(2) . .
N2 C8 H8 126.6 . .
N1 C9 C10 125.6(2) . .
N1 C9 N2 110.0(2) . .
N2 C9 C10 124.3(2) . .
C9 C10 H0C 109.5 . .
C9 C10 H10A 109.5 . .
C9 C10 H10B 109.5 . .
H0C C10 H10A 109.5 . .
H0C C10 H10B 109.5 . .
H10A C10 H10B 109.5 . .
H11A C11 H11B 107.9 . .
C12 C11 H11A 109.2 . .
C12 C11 H11B 109.2 . .
N2 C11 H11A 109.2 . .
N2 C11 H11B 109.2 . .
N2 C11 C12 111.9(2) . .
C11 C12 H12A 105.8 . .
C11 C12 H12B 105.8 . .
C12 C12 C11 126.0(5) 3_667 .
C12 C12 H12A 105.8 3_667 .
C12 C12 H12B 105.8 3_667 .
H12A C12 H12B 106.2 . .
C7 N1 Zn1 122.43(15) . .
C9 N1 C7 106.42(19) . .
C9 N1 Zn1 130.11(16) . .
C8 N2 C11 124.0(2) . .
C9 N2 C8 107.8(2) . .
C9 N2 C11 127.4(2) . .
C5 O1 Zn1 129.16(16) . .
C5 O2 Zn1 126.88(14) . 3_666
C6 O3 Zn1 121.94(15) . 2_545
C6 O4 Zn1 135.22(17) . 4_465
C4 S1 C1 91.57(11) . .
N1 Zn1 O1 96.56(7) . .
N1 Zn1 O2 107.06(7) . 3_666
N1 Zn1 O3 106.04(7) . 2
N1 Zn1 O4 97.88(8) . 4_666
N1 Zn1 Zn1 168.81(6) . 3_666
O1 Zn1 O4 86.52(8) . 4_666
O1 Zn1 Zn1 76.87(5) . 3_666
O2 Zn1 O1 155.92(7) 3_666 .
O2 Zn1 O3 90.07(8) 3_666 2
O2 Zn1 O4 85.68(8) 3_666 4_666
O2 Zn1 Zn1 79.06(5) 3_666 3_666
O3 Zn1 O1 87.82(7) 2 .
O3 Zn1 O4 155.90(8) 2 4_666
O3 Zn1 Zn1 82.98(5) 2 3_666
O4 Zn1 Zn1 72.91(6) 4_666 3_666

loop_
_geom_bond_atom_site_label_1
_geom_bond_atom_site_label_2
_geom_bond_distance
_geom_bond_site_symmetry_2
C1 C2 1.361(3) .
C1 C5 1.488(3) .
C1 S1 1.717(2) .
C2 H2 0.9300 .
C2 C3 1.405(3) .
C3 H3 0.9300 .
C3 C4 1.360(3) .
C4 C6 1.491(3) .
C4 S1 1.715(2) .
C5 O1 1.241(3) .
C5 O2 1.253(3) .
C6 O3 1.251(3) .
C6 O4 1.241(3) .
C7 H7 0.9300 .
C7 C8 1.338(4) .
C7 N1 1.383(3) .
C8 H8 0.9300 .
C8 N2 1.375(3) .
C9 C10 1.481(4) .
C9 N1 1.326(3) .
C9 N2 1.340(3) .
C10 H0C 0.9600 .
C10 H10A 0.9600 .
C10 H10B 0.9600 .
C11 H11A 0.9700 .
C11 H11B 0.9700 .
C11 C12 1.475(4) .
C11 N2 1.462(3) .
C12 C12 1.356(8) 3_667
C12 H12A 0.9700 .
C12 H12B 0.9700 .
N1 Zn1 1.9978(19) .
O1 Zn1 2.0602(15) .
O2 Zn1 2.0430(16) 3_666
O3 Zn1 2.0506(16) 2_545
O4 Zn1 2.0686(16) 4_465
Zn1 O2 2.0430(16) 3_666
Zn1 O3 2.0506(16) 2
Zn1 O4 2.0686(16) 4_666
Zn1 Zn1 3.0849(5) 3_666

loop_
_geom_torsion_atom_site_label_1
_geom_torsion_atom_site_label_2
_geom_torsion_atom_site_label_3
_geom_torsion_atom_site_label_4
_geom_torsion
_geom_torsion_site_symmetry_4
C1 C2 C3 C4 -1.9(3) .
C1 C5 O1 Zn1 -164.39(15) .
C1 C5 O2 Zn1 166.14(15) 3_666
C2 C1 C5 O1 -16.4(3) .
C2 C1 C5 O2 164.2(2) .
C2 C1 S1 C4 0.12(18) .
C2 C3 C4 C6 -175.5(2) .
C2 C3 C4 S1 1.9(3) .
C3 C4 C6 O3 167.4(2) .
C3 C4 C6 O4 -12.1(3) .
C3 C4 S1 C1 -1.18(19) .
C4 C6 O3 Zn1 -174.65(14) 2_545
C4 C6 O4 Zn1 174.39(17) 4_465
C5 C1 C2 C3 175.8(2) .
C5 C1 S1 C4 -175.25(18) .
C5 O1 Zn1 N1 -178.4(2) .
C5 O1 Zn1 O2 -9.6(3) 3_666
C5 O1 Zn1 O3 75.7(2) 2
C5 O1 Zn1 O4 -80.9(2) 4_666
C5 O1 Zn1 Zn1 -7.64(19) 3_666
C6 C4 S1 C1 176.37(18) .
C7 C8 N2 C9 0.5(3) .
C7 C8 N2 C11 -170.2(2) .
C7 N1 Zn1 O1 -15.44(19) .
C7 N1 Zn1 O2 169.30(17) 3_666
C7 N1 Zn1 O3 74.17(19) 2
C7 N1 Zn1 O4 -102.82(18) 4_666
C7 N1 Zn1 Zn1 -68.8(4) 3_666
C8 C7 N1 C9 0.7(3) .
C8 C7 N1 Zn1 170.21(17) .
C9 N1 Zn1 O1 151.3(2) .
C9 N1 Zn1 O2 -23.9(2) 3_666
C9 N1 Zn1 O3 -119.1(2) 2
C9 N1 Zn1 O4 63.9(2) 4_666
C9 N1 Zn1 Zn1 97.9(3) 3_666
C10 C9 N1 C7 -179.6(3) .
C10 C9 N1 Zn1 12.0(4) .
C10 C9 N2 C8 179.2(3) .
C10 C9 N2 C11 -10.6(4) .
C12 C11 N2 C8 68.9(4) .
C12 C11 N2 C9 -99.9(4) .
N1 C7 C8 N2 -0.7(3) .
N1 C9 N2 C8 0.0(3) .
N1 C9 N2 C11 170.2(2) .
N2 C9 N1 C7 -0.4(3) .
N2 C9 N1 Zn1 -168.80(16) .
N2 C11 C12 C12 35.2(10) 3_667
O1 C5 O2 Zn1 -13.3(3) 3_666
O2 C5 O1 Zn1 15.0(3) .
O3 C6 O4 Zn1 -5.0(4) 4_465
O4 C6 O3 Zn1 4.8(3) 2_545
S1 C1 C2 C3 0.9(3) .
S1 C1 C5 O1 158.15(17) .
S1 C1 C5 O2 -21.3(3) .
S1 C4 C6 O3 -9.8(3) .
S1 C4 C6 O4 170.74(18) .
